data_1536131
loop_
_publ_author_name
'Ferrari, A.'
'Cavalca, L.'

_publ_section_title
;
 La struttura del tiofosfato rameoso
;
_journal_name_full 'Gazzetta Chimica Italiana'
_journal_page_first 283
_journal_page_last 285
_journal_volume 78
_journal_year 1948
_chemical_formula_sum 'Cu3 P S4'
_space_group_IT_number 31
_symmetry_space_group_name_Hall 'P 2bc -2bc'
_symmetry_space_group_name_H-M 'P n m 21'
_cell_angle_alpha 90
_cell_angle_beta 90
_cell_angle_gamma 90
_cell_formula_units_Z 2
_cell_length_a 6.46
_cell_length_b 7.43
_cell_length_c 6.18
_cell_volume 296.626
_citation_journal_id_ASTM GCITA9
_cod_data_source_file Ferrari_GCITA9_1948_81.cif
_cod_data_source_block Cu3P1S4
_cod_original_cell_volume 296.6264
_cod_original_sg_symbol_Hall 'P 2ac -2 (y,-x,z)'
_cod_original_formula_sum 'Cu3 P1 S4'
_cod_database_code 1536131

loop_
_symmetry_equiv_pos_as_xyz
x,y,z
-x,-y+1/2,z+1/2
x,-y,z
-x,y+1/2,z+1/2

loop_
_atom_site_label
_atom_site_type_symbol
_atom_site_fract_x
_atom_site_fract_y
_atom_site_fract_z
_atom_site_occupancy
_atom_site_U_iso_or_equiv
Cu1 Cu+1 0.165 0 0.5 1 0.0
S3 S-2 0.33 0.255 0.367 1 0.0
P1 P+5 0.82 0 0 1 0.0
Cu2 Cu+1 0.333 0.245 0.99 1 0.0
S1 S-2 0.83 0 0.36 1 0.0
S2 S-2 0.14 0 0.875 1 0.0
